data_2241637
loop_
_publ_author_name
'Haines, Alan H.'
'Hughes, David L.'

_publ_section_title
;
 Crystal structure of sodium
 (1<i>S</i>)-<small>D</small>-lyxit-1-ylsulfonate
;
_journal_coeditor_code SJ5496
_journal_issue 5
_journal_name_full 'Acta Crystallographica Section E'
_journal_page_first 628
_journal_page_last 631
_journal_paper_doi 10.1107/S2056989016005375
_journal_volume 72
_journal_year 2016
_chemical_formula_iupac 'Na +, C5 H11 O8 S -'
_chemical_formula_moiety 'Na +, C5 H11 O8 S -'
_chemical_formula_structural '<i>D</i>-lyxose-NaHSO3 adduct'
_chemical_formula_sum 'C5 H11 Na O8 S'
_chemical_formula_weight 254.19
_chemical_name_systematic
;Sodium
(1<i>S</i>,2<i>S</i>,3<i>S</i>,4<i>R</i>)-1,2,3,4,5-pentahydroxypentane-1-sulfonate
;
_space_group_crystal_system triclinic
_space_group_IT_number 1
_space_group_name_Hall 'P 1'
_space_group_name_H-M_alt 'P 1'
_symmetry_space_group_name_Hall 'P 1'
_symmetry_space_group_name_H-M 'P 1'
_atom_sites_solution_hydrogens difmap
_atom_sites_solution_primary direct
_atom_sites_solution_secondary difmap
_audit_creation_method SHELXL-2014/7
_cell_angle_alpha 76.517(13)
_cell_angle_beta 81.528(12)
_cell_angle_gamma 71.392(14)
_cell_formula_units_Z 1
_cell_length_a 4.8558(7)
_cell_length_b 5.8496(10)
_cell_length_c 8.7950(13)
_cell_measurement_reflns_used 3183
_cell_measurement_temperature 140(2)
_cell_measurement_theta_max 32.8830
_cell_measurement_theta_min 3.9900
_cell_volume 229.51(7)
_computing_cell_refinement
;
<i>CrysAlis PRO</i> (Agilent, 2014)
;
_computing_data_collection
;
<i>CrysAlis PRO</i> (Agilent, 2014)
;
_computing_data_reduction
;
<i>CrysAlis PRO</i> (Agilent, 2014)
;
_computing_molecular_graphics
;
ORTEPII (Johnson, 1976) and
ORTEP-3 for Windows (Farrugia, 2012)
;
_computing_publication_material
;
SHELXL2014 (Sheldrick, 2015) and WinGX (Farrugia, 2012)
;
_computing_structure_refinement
;
SHELXL2014 (Sheldrick, 2015)
;
_computing_structure_solution
;
SHELXS97 (Sheldrick, 2008)
;
_diffrn_ambient_temperature 140.0(10)
_diffrn_detector_area_resol_mean 16.0050
_diffrn_measured_fraction_theta_full 0.998
_diffrn_measured_fraction_theta_max 0.999
_diffrn_measurement_device_type 'Oxford Diffraction Xcalibur 3/Sapphire3 CCD'
_diffrn_measurement_method 'Thin-slice \f and \w scans'
_diffrn_radiation_monochromator graphite
_diffrn_radiation_source 'Enhance (Mo) X-ray Source'
_diffrn_radiation_type Mo-K\a
_diffrn_radiation_wavelength 0.71073
_diffrn_reflns_av_R_equivalents 0.0308
_diffrn_reflns_limit_h_max 6
_diffrn_reflns_limit_h_min -6
_diffrn_reflns_limit_k_max 8
_diffrn_reflns_limit_k_min -8
_diffrn_reflns_limit_l_max 12
_diffrn_reflns_limit_l_min -12
_diffrn_reflns_number 4256
_diffrn_reflns_theta_full 25.242
_diffrn_reflns_theta_max 29.992
_diffrn_reflns_theta_min 3.750
_exptl_absorpt_coefficient_mu 0.424
_exptl_absorpt_correction_T_max 1.00000
_exptl_absorpt_correction_T_min 0.60751
_exptl_absorpt_correction_type multi-scan
_exptl_absorpt_process_details
;
(CrysAlis PRO; Agilent, 2014)
;
_exptl_crystal_colour colourless
_exptl_crystal_density_diffrn 1.839
_exptl_crystal_description block
_exptl_crystal_F_000 132
_exptl_crystal_size_max 0.37
_exptl_crystal_size_mid 0.22
_exptl_crystal_size_min 0.15
_refine_diff_density_max 0.250
_refine_diff_density_min -0.446
_refine_ls_abs_structure_details
;
Flack <i>x</i> determined using 1289 quotients
[(<i>I</i>^+^)-(<i>I</i>^-^)]/[(<i>I</i>^+^)+(<i>I</i>^-^)]
(Parsons et al., 2013)
;
_refine_ls_abs_structure_Flack 0.03(3)
_refine_ls_extinction_method none
_refine_ls_goodness_of_fit_ref 1.091
_refine_ls_hydrogen_treatment mixed
_refine_ls_matrix_type full
_refine_ls_number_parameters 178
_refine_ls_number_reflns 2668
_refine_ls_number_restraints 3
_refine_ls_restrained_S_all 1.090
_refine_ls_R_factor_all 0.0240
_refine_ls_R_factor_gt 0.0226
_refine_ls_shift/su_max 0.001
_refine_ls_shift/su_mean 0.000
_refine_ls_structure_factor_coef Fsqd
_refine_ls_weighting_details 'w=1/[\s^2^(Fo^2^)+(0.0390P)^2^+0.0108P] where P=(Fo^2^+2Fc^2^)/3'
_refine_ls_weighting_scheme calc
_refine_ls_wR_factor_gt 0.0590
_refine_ls_wR_factor_ref 0.0592
_reflns_number_gt 2637
_reflns_number_total 2668
_reflns_threshold_expression 'I > 2\s(I)'
_cod_data_source_file sj5496sup1.cif
_cod_data_source_block I
_cod_database_code 2241637
_shelx_space_group_comment
;
The symmetry employed for this shelxl refinement is uniquely defined
by the following loop, which should always be used as a source of
symmetry information in preference to the above space-group names.
They are only intended as comments.
;

loop_
_space_group_symop_operation_xyz
'x, y, z'

loop_
_atom_site_type_symbol
_atom_site_label
_atom_site_fract_x
_atom_site_fract_y
_atom_site_fract_z
_atom_site_U_iso_or_equiv
_atom_site_adp_type
_atom_site_calc_flag
_atom_site_occupancy
Na Na 0.14247(15) 0.62758(13) 0.42059(8) 0.00942(15) Uani d 1
S S1 0.47392(5) 0.02789(4) 0.47548(4) 0.00670(10) Uani d 1
O O11 0.5597(3) 0.2447(2) 0.39414(15) 0.0105(2) Uani d 1
O O12 0.7080(3) -0.1631(3) 0.55456(16) 0.0152(3) Uani d 1
O O13 0.3305(3) -0.0520(3) 0.37321(16) 0.0132(3) Uani d 1
C C1 0.1957(3) 0.1206(3) 0.62783(19) 0.0074(3) Uani d 1
C C2 0.2966(4) 0.2336(3) 0.7408(2) 0.0080(3) Uani d 1
C C3 0.0562(4) 0.3094(3) 0.86872(19) 0.0080(3) Uani d 1
C C4 0.1694(4) 0.4162(3) 0.9803(2) 0.0098(3) Uani d 1
C C5 -0.0682(4) 0.5331(4) 1.0947(2) 0.0133(3) Uani d 1
O O1 -0.0431(3) 0.2976(2) 0.55444(15) 0.0090(2) Uani d 1
O O2 0.3613(3) 0.4537(2) 0.66271(15) 0.0093(2) Uani d 1
O O3 -0.0376(3) 0.1035(3) 0.94619(16) 0.0123(3) Uani d 1
O O4 0.4056(3) 0.2355(3) 1.05675(17) 0.0154(3) Uani d 1
O O5 0.0303(4) 0.6739(3) 1.17348(17) 0.0163(3) Uani d 1
H H1 0.158(6) -0.022(5) 0.679(3) 0.010 Uiso d 1
H H2 0.450(6) 0.117(5) 0.794(3) 0.010(6) Uiso d 1
H H3 -0.096(6) 0.433(5) 0.816(3) 0.010 Uiso d 1
H H4 0.246(6) 0.548(5) 0.919(3) 0.007(5) Uiso d 1
H H5A -0.236(6) 0.632(5) 1.037(4) 0.013(7) Uiso d 1
H H5B -0.133(7) 0.409(6) 1.171(4) 0.021(7) Uiso d 1
H H1O -0.107(8) 0.248(6) 0.503(4) 0.023(7) Uiso d 1
H H2O 0.552(8) 0.420(7) 0.642(4) 0.032(9) Uiso d 1
H H3O -0.219(7) 0.158(6) 0.982(3) 0.019(7) Uiso d 1
H H4O 0.345(9) 0.159(8) 1.144(5) 0.034(9) Uiso d 1
H H5O 0.035(10) 0.799(9) 1.113(6) 0.055(13) Uiso d 1

loop_
_atom_site_aniso_label
_atom_site_aniso_U_11
_atom_site_aniso_U_22
_atom_site_aniso_U_33
_atom_site_aniso_U_12
_atom_site_aniso_U_13
_atom_site_aniso_U_23
Na 0.0114(3) 0.0081(3) 0.0094(3) -0.0030(2) -0.0021(2) -0.0021(2)
S1 0.00646(16) 0.00679(16) 0.00738(16) -0.00169(12) -0.00029(12) -0.00294(11)
O11 0.0130(6) 0.0106(6) 0.0095(5) -0.0065(4) 0.0013(4) -0.0021(4)
O12 0.0110(6) 0.0144(6) 0.0138(6) 0.0048(5) -0.0017(5) -0.0021(5)
O13 0.0161(6) 0.0170(6) 0.0123(6) -0.0098(5) 0.0009(5) -0.0083(5)
C1 0.0065(7) 0.0075(7) 0.0082(7) -0.0017(5) 0.0005(5) -0.0025(5)
C2 0.0074(6) 0.0093(7) 0.0074(7) -0.0020(5) -0.0009(5) -0.0021(5)
C3 0.0076(6) 0.0090(7) 0.0069(7) -0.0020(6) -0.0001(5) -0.0018(5)
C4 0.0098(7) 0.0135(8) 0.0068(7) -0.0042(6) -0.0006(5) -0.0025(6)
C5 0.0147(8) 0.0166(8) 0.0099(7) -0.0043(6) 0.0009(6) -0.0069(6)
O1 0.0063(5) 0.0103(6) 0.0116(6) -0.0013(4) -0.0036(4) -0.0045(4)
O2 0.0094(5) 0.0113(6) 0.0090(5) -0.0054(4) 0.0012(4) -0.0035(4)
O3 0.0115(6) 0.0111(6) 0.0139(6) -0.0051(5) 0.0029(5) -0.0017(4)
O4 0.0091(5) 0.0267(7) 0.0081(6) -0.0025(5) -0.0021(4) -0.0020(5)
O5 0.0276(7) 0.0142(7) 0.0093(6) -0.0067(6) -0.0040(5) -0.0041(5)

loop_
_atom_type_symbol
_atom_type_description
_atom_type_scat_dispersion_real
_atom_type_scat_dispersion_imag
_atom_type_scat_source
C C 0.0033 0.0016 'International Tables Vol C Tables 4.2.6.8 and 6.1.1.4'
H H 0.0000 0.0000 'International Tables Vol C Tables 4.2.6.8 and 6.1.1.4'
O O 0.0106 0.0060 'International Tables Vol C Tables 4.2.6.8 and 6.1.1.4'
Na Na 0.0362 0.0249 'International Tables Vol C Tables 4.2.6.8 and 6.1.1.4'
S S 0.1246 0.1234 'International Tables Vol C Tables 4.2.6.8 and 6.1.1.4'

loop_
_geom_angle_atom_site_label_1
_geom_angle_atom_site_label_2
_geom_angle_atom_site_label_3
_geom_angle_site_symmetry_1
_geom_angle_site_symmetry_3
_geom_angle
O5 Na O13 1_554 1_565 96.36(6)
O5 Na O12 1_554 1_465 105.63(6)
O13 Na O12 1_565 1_465 93.66(6)
O5 Na O1 1_554 . 101.70(6)
O13 Na O1 1_565 . 161.60(6)
O12 Na O1 1_465 . 78.19(5)
O5 Na O2 1_554 . 161.20(6)
O13 Na O2 1_565 . 92.49(6)
O12 Na O2 1_465 . 90.27(5)
O1 Na O2 . . 71.30(5)
O5 Na O11 1_554 . 91.52(6)
O13 Na O11 1_565 . 107.60(5)
O12 Na O11 1_465 . 151.12(6)
O1 Na O11 . . 75.63(5)
O2 Na O11 . . 69.96(5)
O5 Na C1 1_554 . 115.69(6)
O13 Na C1 1_565 . 142.37(6)
O12 Na C1 1_465 . 95.93(5)
O1 Na C1 . . 26.49(4)
O2 Na C1 . . 51.26(5)
O11 Na C1 . . 55.35(5)
O5 Na S1 1_554 . 96.73(5)
O13 Na S1 1_565 . 130.25(5)
O12 Na S1 1_465 . 127.92(5)
O1 Na S1 . . 51.16(3)
O2 Na S1 . . 65.10(4)
O11 Na S1 . . 24.48(3)
C1 Na S1 . . 32.60(3)
O5 Na S1 1_554 1_565 115.37(5)
O13 Na S1 1_565 1_565 19.11(4)
O12 Na S1 1_465 1_565 89.97(4)
O1 Na S1 . 1_565 142.89(4)
O2 Na S1 . 1_565 73.74(4)
O11 Na S1 . 1_565 103.67(4)
C1 Na S1 . 1_565 124.58(4)
S1 Na S1 . 1_565 121.70(3)
O5 Na S1 1_554 1_465 86.16(5)
O13 Na S1 1_565 1_465 88.41(4)
O12 Na S1 1_465 1_465 20.89(4)
O1 Na S1 . 1_465 89.30(4)
O2 Na S1 . 1_465 110.71(4)
O11 Na S1 . 1_465 163.98(4)
C1 Na S1 . 1_465 111.76(4)
S1 Na S1 . 1_465 140.21(3)
S1 Na S1 1_565 1_465 91.60(2)
O12 S1 O13 . . 114.87(9)
O12 S1 O11 . . 112.80(8)
O13 S1 O11 . . 110.92(8)
O12 S1 C1 . . 105.74(8)
O13 S1 C1 . . 104.52(8)
O11 S1 C1 . . 107.22(7)
O12 S1 Na . . 142.43(6)
O13 S1 Na . . 102.56(6)
O11 S1 Na . . 45.97(6)
C1 S1 Na . . 65.75(6)
O12 S1 Na . 1_545 93.81(6)
O13 S1 Na . 1_545 30.79(6)
O11 S1 Na . 1_545 141.71(5)
C1 S1 Na . 1_545 90.25(6)
Na S1 Na . 1_545 121.70(3)
O12 S1 Na . 1_645 35.88(6)
O13 S1 Na . 1_645 96.24(6)
O11 S1 Na . 1_645 94.58(6)
C1 S1 Na . 1_645 141.61(6)
Na S1 Na . 1_645 140.21(3)
Na S1 Na 1_545 1_645 91.60(2)
S1 O11 Na . . 109.54(7)
S1 O12 Na . 1_645 123.24(8)
S1 O13 Na . 1_545 130.10(9)
O1 C1 C2 . . 108.62(13)
O1 C1 S1 . . 107.39(11)
C2 C1 S1 . . 112.68(11)
O1 C1 Na . . 49.01(8)
C2 C1 Na . . 81.73(9)
S1 C1 Na . . 81.65(6)
O1 C1 H1 . . 113.8(17)
C2 C1 H1 . . 110.4(17)
S1 C1 H1 . . 104.0(16)
Na C1 H1 . . 162.5(17)
O2 C2 C1 . . 111.14(13)
O2 C2 C3 . . 105.16(13)
C1 C2 C3 . . 111.34(13)
O2 C2 H2 . . 113.6(17)
C1 C2 H2 . . 109.9(17)
C3 C2 H2 . . 105.4(16)
O3 C3 C4 . . 112.49(13)
O3 C3 C2 . . 109.19(13)
C4 C3 C2 . . 109.33(13)
O3 C3 H3 . . 110.7(18)
C4 C3 H3 . . 109.1(17)
C2 C3 H3 . . 105.7(17)
O4 C4 C5 . . 112.34(15)
O4 C4 C3 . . 110.35(14)
C5 C4 C3 . . 112.70(14)
O4 C4 H4 . . 106.7(16)
C5 C4 H4 . . 105.9(15)
C3 C4 H4 . . 108.5(16)
O5 C5 C4 . . 111.02(15)
O5 C5 H5A . . 112.1(17)
C4 C5 H5A . . 108.1(17)
O5 C5 H5B . . 109(2)
C4 C5 H5B . . 110.9(19)
H5A C5 H5B . . 106(3)
C1 O1 Na . . 104.51(10)
C1 O1 H1O . . 112(3)
Na O1 H1O . . 114(3)
C2 O2 Na . . 112.86(10)
C2 O2 H2O . . 109(2)
Na O2 H2O . . 108(2)
C3 O3 H3O . . 108(2)
C4 O4 H4O . . 111(3)
C5 O5 Na . 1_556 134.32(12)
C5 O5 H5O . . 108(3)
Na O5 H5O 1_556 . 118(3)

loop_
_geom_bond_atom_site_label_1
_geom_bond_atom_site_label_2
_geom_bond_site_symmetry_2
_geom_bond_distance
Na O5 1_554 2.2524(16)
Na O13 1_565 2.2661(16)
Na O12 1_465 2.3728(15)
Na O1 . 2.3791(16)
Na O2 . 2.3800(15)
Na O11 . 2.5265(16)
Na C1 . 3.0515(19)
Na S1 . 3.3114(10)
Na S1 1_565 3.3864(9)
Na S1 1_465 3.3866(10)
S1 O12 . 1.4435(14)
S1 O13 . 1.4496(13)
S1 O11 . 1.4562(13)
S1 C1 . 1.8034(17)
S1 Na 1_545 3.3865(9)
S1 Na 1_645 3.3866(10)
O12 Na 1_645 2.3728(15)
O13 Na 1_545 2.2661(16)
C1 O1 . 1.406(2)
C1 C2 . 1.523(2)
C1 H1 . 0.91(3)
C2 O2 . 1.417(2)
C2 C3 . 1.530(2)
C2 H2 . 0.93(3)
C3 O3 . 1.4136(19)
C3 C4 . 1.523(2)
C3 H3 . 0.94(3)
C4 O4 . 1.417(2)
C4 C5 . 1.512(2)
C4 H4 . 0.98(3)
C5 O5 . 1.415(2)
C5 H5A . 0.97(3)
C5 H5B . 0.97(4)
O1 H1O . 0.74(4)
O2 H2O . 0.88(4)
O3 H3O . 0.87(3)
O4 H4O . 0.86(4)
O5 Na 1_556 2.2524(16)
O5 H5O . 0.80(5)

loop_
_geom_hbond_atom_site_label_D
_geom_hbond_atom_site_label_H
_geom_hbond_atom_site_label_A
_geom_hbond_site_symmetry_A
_geom_hbond_distance_DH
_geom_hbond_distance_HA
_geom_hbond_distance_DA
_geom_hbond_angle_DHA
C5 H5B O11 1_456 0.97(4) 2.48(3) 3.394(2) 157(3)
O1 H1O O11 1_455 0.74(4) 2.00(4) 2.6813(19) 152(4)
O2 H2O O1 1_655 0.88(4) 1.97(4) 2.8311(19) 164(3)
O3 H3O O4 1_455 0.87(3) 1.79(3) 2.664(2) 173(3)
O4 H4O O13 1_556 0.86(4) 2.11(4) 2.936(2) 162(4)
O5 H5O O3 1_565 0.80(5) 1.99(5) 2.782(2) 166(5)

loop_
_geom_torsion_atom_site_label_1
_geom_torsion_atom_site_label_2
_geom_torsion_atom_site_label_3
_geom_torsion_atom_site_label_4
_geom_torsion_site_symmetry_1
_geom_torsion_site_symmetry_4
_geom_torsion
O12 S1 O11 Na . . -142.14(7)
O13 S1 O11 Na . . 87.39(8)
C1 S1 O11 Na . . -26.15(9)
Na S1 O11 Na 1_545 . 87.43(9)
Na S1 O11 Na 1_645 . -174.14(5)
O13 S1 O12 Na . 1_645 64.12(12)
O11 S1 O12 Na . 1_645 -64.32(11)
C1 S1 O12 Na . 1_645 178.80(9)
Na S1 O12 Na . 1_645 -110.68(9)
Na S1 O12 Na 1_545 1_645 87.47(9)
O12 S1 O13 Na . 1_545 50.59(13)
O11 S1 O13 Na . 1_545 179.96(9)
C1 S1 O13 Na . 1_545 -64.81(12)
Na S1 O13 Na . 1_545 -132.66(9)
Na S1 O13 Na 1_645 1_545 82.62(10)
O12 S1 C1 O1 . . -176.87(11)
O13 S1 C1 O1 . . -55.25(13)
O11 S1 C1 O1 . . 62.54(12)
Na S1 C1 O1 . . 42.21(9)
Na S1 C1 O1 1_545 . -82.85(10)
Na S1 C1 O1 1_645 . -175.75(7)
O12 S1 C1 C2 . . 63.56(13)
O13 S1 C1 C2 . . -174.82(12)
O11 S1 C1 C2 . . -57.02(13)
Na S1 C1 C2 . . -77.36(11)
Na S1 C1 C2 1_545 . 157.59(11)
Na S1 C1 C2 1_645 . 64.69(15)
O12 S1 C1 Na . . 140.92(7)
O13 S1 C1 Na . . -97.46(7)
O11 S1 C1 Na . . 20.34(7)
Na S1 C1 Na 1_545 . -125.05(4)
Na S1 C1 Na 1_645 . 142.05(6)
O1 C1 C2 O2 . . -55.53(17)
S1 C1 C2 O2 . . 63.32(15)
Na C1 C2 O2 . . -13.98(11)
O1 C1 C2 C3 . . 61.35(16)
S1 C1 C2 C3 . . -179.80(11)
Na C1 C2 C3 . . 102.90(12)
O2 C2 C3 O3 . . 175.85(13)
C1 C2 C3 O3 . . 55.39(16)
O2 C2 C3 C4 . . -60.69(16)
C1 C2 C3 C4 . . 178.85(14)
O3 C3 C4 O4 . . 58.72(17)
C2 C3 C4 O4 . . -62.77(18)
O3 C3 C4 C5 . . -67.77(18)
C2 C3 C4 C5 . . 170.74(14)
O4 C4 C5 O5 . . 66.8(2)
C3 C4 C5 O5 . . -167.74(14)
C2 C1 O1 Na . . 60.41(13)
S1 C1 O1 Na . . -61.72(10)
C1 C2 O2 Na . . 19.43(15)
C3 C2 O2 Na . . -101.16(12)
C4 C5 O5 Na . 1_556 -108.80(17)

_cod_database_fobs_code 2241637
